data_4332568
loop_
_publ_author_name
'Li, Yamin'
'Xiang, Shengchang'
'Sheng, Tianlu'
'Zhang, Jianjun'
'Hu, Shengmin'
'Fu, Ruibiao'
'Huang, Xihe'
'Wu, Xintao'

_publ_section_title
;
 Two Chiral Metal Clusters Derived from Nucleophilic Addition ofl-proline
 to Di-2-pyridyl Ketone
;
_journal_issue 17
_journal_name_full 'Inorganic Chemistry'
_journal_page_first 6577
_journal_page_last 6579
_journal_paper_doi 10.1021/ic060530h
_journal_volume 45
_journal_year 2006
_chemical_formula_sum 'C54 H66.5 Cl2.5 N9 Na Ni4 O30'
_chemical_formula_weight 1668.12
_chemical_name_systematic
; 
 ? 
;
_space_group_IT_number 198
_symmetry_cell_setting cubic
_symmetry_space_group_name_Hall 'P 2ac 2ab 3'
_symmetry_space_group_name_H-M 'P 21 3'
_atom_sites_solution_hydrogens geom
_atom_sites_solution_primary direct
_atom_sites_solution_secondary difmap
_audit_creation_method SHELXL-97
_cell_angle_alpha 90.00
_cell_angle_beta 90.00
_cell_angle_gamma 90.00
_cell_formula_units_Z 8
_cell_length_a 23.8703(8)
_cell_length_b 23.8703(8)
_cell_length_c 23.8703(8)
_cell_measurement_temperature 130.1500
_cell_volume 13601.1(8)
_computing_cell_refinement 'Bruker XSCANS'
_computing_data_collection 'Bruker XSCANS'
_computing_data_reduction 'Bruker SHELXTL'
_computing_molecular_graphics 'Bruker SHELXTL'
_computing_publication_material 'Bruker SHELXTL'
_computing_structure_refinement 'SHELXL-97 (Sheldrick, 1997)'
_computing_structure_solution 'SHELXS-97 (Sheldrick, 1990)'
_diffrn_ambient_temperature 130.1500
_diffrn_measured_fraction_theta_full 0.997
_diffrn_measured_fraction_theta_max 0.997
_diffrn_measurement_device_type 'Bruker P4'
_diffrn_measurement_method '\w scans'
_diffrn_radiation_monochromator graphite
_diffrn_radiation_source 'fine-focus sealed tube'
_diffrn_radiation_type MoK\a
_diffrn_radiation_wavelength 0.71073
_diffrn_reflns_av_R_equivalents 0.0633
_diffrn_reflns_av_sigmaI/netI 0.0315
_diffrn_reflns_limit_h_max 30
_diffrn_reflns_limit_h_min -31
_diffrn_reflns_limit_k_max 27
_diffrn_reflns_limit_k_min -31
_diffrn_reflns_limit_l_max 31
_diffrn_reflns_limit_l_min -31
_diffrn_reflns_number 106428
_diffrn_reflns_theta_full 27.48
_diffrn_reflns_theta_max 27.48
_diffrn_reflns_theta_min 3.08
_exptl_absorpt_coefficient_mu 1.288
_exptl_absorpt_correction_T_max 1.0000
_exptl_absorpt_correction_T_min 0.8479
_exptl_absorpt_correction_type multi-scan
_exptl_crystal_colour Blue
_exptl_crystal_density_diffrn 1.629
_exptl_crystal_density_method 'not measured'
_exptl_crystal_description Prism
_exptl_crystal_F_000 6872
_exptl_crystal_size_max 0.3000
_exptl_crystal_size_mid 0.2500
_exptl_crystal_size_min 0.2500
_refine_diff_density_max 1.168
_refine_diff_density_min -0.644
_refine_diff_density_rms 0.121
_refine_ls_abs_structure_details 'Flack H D (1983), Acta Cryst. A39, 876-881'
_refine_ls_abs_structure_Flack 0.06(2)
_refine_ls_extinction_method none
_refine_ls_goodness_of_fit_ref 1.165
_refine_ls_hydrogen_treatment geom
_refine_ls_matrix_type full
_refine_ls_number_parameters 589
_refine_ls_number_reflns 10373
_refine_ls_number_restraints 20
_refine_ls_restrained_S_all 1.176
_refine_ls_R_factor_all 0.0762
_refine_ls_R_factor_gt 0.0729
_refine_ls_shift/su_max 0.002
_refine_ls_shift/su_mean 0.000
_refine_ls_structure_factor_coef Fsqd
_refine_ls_weighting_details 'calc w=1/[\s^2^(Fo^2^)+(0.1195P)^2^+17.2731P] where P=(Fo^2^+2Fc^2^)/3'
_refine_ls_weighting_scheme calc
_refine_ls_wR_factor_gt 0.2012
_refine_ls_wR_factor_ref 0.2038
_reflns_number_gt 9924
_reflns_number_total 10373
_reflns_threshold_expression >2sigma(I)
_cod_data_source_file ic060530hsup2.cif
_cod_data_source_block l
_cod_depositor_comments
;
The following automatic conversions were performed:

'_symmetry_cell_setting' value 'Cubic' changed to 'cubic' according
to /home/saulius/struct/CIF-dictionaries/cif_core.dic dictionary
named 'cif_core.dic' version 2.4.2 from
2011-04-26.

'_exptl_absorpt_correction_type' value 'Multi-scan'
changed to 'multi-scan' according to
/home/saulius/struct/CIF-dictionaries/cif_core.dic dictionary named
'cif_core.dic' version 2.4.2 from 2011-04-26.

Automatic conversion script
Id: cif_fix_values 1891 2012-01-12 08:04:46Z andrius 
;
_cod_original_sg_symbol_H-M p2(1)3
_cod_original_formula_sum 'C54 H66.50 Cl2.50 N9 Na Ni4 O30'
_cod_database_code 4332568

loop_
_symmetry_equiv_pos_as_xyz
'x, y, z'
'-x+1/2, -y, z+1/2'
'-x, y+1/2, -z+1/2'
'x+1/2, -y+1/2, -z'
'z, x, y'
'z+1/2, -x+1/2, -y'
'-z+1/2, -x, y+1/2'
'-z, x+1/2, -y+1/2'
'y, z, x'
'-y, z+1/2, -x+1/2'
'y+1/2, -z+1/2, -x'
'-y+1/2, -z, x+1/2'

loop_
_atom_site_label
_atom_site_type_symbol
_atom_site_fract_x
_atom_site_fract_y
_atom_site_fract_z
_atom_site_U_iso_or_equiv
_atom_site_adp_type
_atom_site_occupancy
_atom_site_symmetry_multiplicity
_atom_site_calc_flag
_atom_site_refinement_flags
Ni1 Ni 0.48071(3) 0.11141(3) 0.56514(3) 0.03216(18) Uani 1 1 d .
Ni2 Ni 0.57132(3) 0.10684(3) 0.02142(3) 0.03110(17) Uani 1 1 d .
Ni3 Ni 0.53143(3) -0.03143(3) 0.03143(3) 0.0341(3) Uani 1 3 d S
Ni4 Ni 0.53864(3) 0.03864(3) 0.46136(3) 0.0376(3) Uani 1 3 d S
Cl1 Cl 0.30700(7) 0.19301(7) 0.80700(7) 0.0451(6) Uani 1 3 d S
Cl2 Cl 0.8329(3) -0.3329(3) 0.3329(3) 0.093(4) Uani 0.60 3 d SP
Cl3 Cl 0.8190(5) -0.3190(5) 0.3190(5) 0.093(4) Uani 0.40 3 d SP
Cl4 Cl 0.78117(18) -0.0210(2) 0.24333(19) 0.0643(11) Uani 0.50 1 d PD
Cl5 Cl 0.7349(2) 0.0723(3) 0.3125(3) 0.0953(18) Uani 0.50 1 d PD
Na1 Na 0.61586(15) 0.11586(15) 0.38414(15) 0.0792(19) Uani 1 3 d S
Na2 Na 0.6071(3) -0.1071(3) 0.1071(3) 0.118(3) Uiso 1 3 d S
N1 N 0.4778(2) 0.07236(19) 0.64442(19) 0.0299(9) Uani 1 1 d .
N2 N 0.5499(2) 0.1483(2) 0.6026(2) 0.0373(11) Uani 1 1 d .
N3 N 0.4322(2) 0.1669(2) 0.6081(2) 0.0365(11) Uani 1 1 d .
N4 N 0.6394(2) 0.1126(2) -0.0344(2) 0.0324(10) Uani 1 1 d .
N5 N 0.5337(2) 0.1481(2) -0.0451(2) 0.0347(10) Uani 1 1 d .
N6 N 0.6020(2) 0.1846(2) 0.0433(2) 0.0370(11) Uani 1 1 d .
C1 C 0.5413(2) 0.0118(2) 0.5888(2) 0.0311(11) Uani 1 1 d .
C2 C 0.5819(2) 0.0316(2) -0.0682(2) 0.0301(10) Uani 1 1 d .
C3 C 0.5024(5) 0.2110(4) 0.4168(4) 0.074(3) Uani 1 1 d .
H3A H 0.4778 0.2388 0.4322 0.111 Uiso 1 1 calc R
H3B H 0.4889 0.1996 0.3807 0.111 Uiso 1 1 calc R
H3C H 0.5394 0.2265 0.4130 0.111 Uiso 1 1 calc R
C4 C 0.6497(4) 0.0219(5) 0.1603(4) 0.072(3) Uani 1 1 d .
H4A H 0.6709 0.0555 0.1663 0.107 Uiso 1 1 calc R
H4B H 0.6748 -0.0086 0.1527 0.107 Uiso 1 1 calc R
H4C H 0.6281 0.0136 0.1933 0.107 Uiso 1 1 calc R
C5 C 0.4803(3) 0.1493(3) -0.0625(3) 0.0458(15) Uani 1 1 d .
H5A H 0.4535 0.1304 -0.0415 0.055 Uiso 1 1 calc R
C6 C 0.5722(2) 0.1756(2) -0.0765(3) 0.0329(11) Uani 1 1 d .
C7 C 0.5032(3) 0.2030(3) -0.1413(3) 0.0428(14) Uani 1 1 d .
H7A H 0.4926 0.2207 -0.1743 0.051 Uiso 1 1 calc R
C8 C 0.5588(3) 0.2033(3) -0.1249(3) 0.0421(14) Uani 1 1 d .
H8A H 0.5861 0.2217 -0.1459 0.051 Uiso 1 1 calc R
C9 C 0.4637(3) 0.1766(3) -0.1089(3) 0.0426(14) Uani 1 1 d .
H9A H 0.4261 0.1776 -0.1189 0.051 Uiso 1 1 calc R
C10 C 0.6332(3) 0.2567(3) 0.1043(3) 0.0502(17) Uani 1 1 d .
H10A H 0.6322 0.2736 0.1394 0.060 Uiso 1 1 calc R
C11 C 0.6664(3) 0.2782(3) 0.0624(3) 0.0461(16) Uani 1 1 d .
H11A H 0.6889 0.3093 0.0692 0.055 Uiso 1 1 calc R
C12 C 0.6659(3) 0.2528(3) 0.0088(3) 0.0405(14) Uani 1 1 d .
H12A H 0.6866 0.2676 -0.0208 0.049 Uiso 1 1 calc R
C13 C 0.6959(3) 0.1018(3) -0.0085(3) 0.0389(13) Uiso 1 1 d .
H13A H 0.7245 0.1247 -0.0259 0.047 Uiso 1 1 calc R
H13B H 0.6952 0.1095 0.0314 0.047 Uiso 1 1 calc R
C14 C 0.7062(3) 0.0412(3) -0.0193(3) 0.0456(14) Uiso 1 1 d .
H14A H 0.6852 0.0178 0.0065 0.055 Uiso 1 1 calc R
H14B H 0.7457 0.0322 -0.0163 0.055 Uiso 1 1 calc R
C15 C 0.6339(2) 0.2055(2) 0.0022(3) 0.0322(12) Uani 1 1 d .
C16 C 0.6855(3) 0.0341(3) -0.0789(3) 0.0467(16) Uani 1 1 d .
H16A H 0.6770 -0.0049 -0.0869 0.056 Uiso 1 1 calc R
H16B H 0.7129 0.0475 -0.1056 0.056 Uiso 1 1 calc R
C17 C 0.6020(3) 0.2106(3) 0.0934(3) 0.0432(14) Uani 1 1 d .
H17A H 0.5796 0.1962 0.1218 0.052 Uiso 1 1 calc R
C18 C 0.6324(2) 0.0700(3) -0.0803(3) 0.0361(12) Uani 1 1 d .
H18A H 0.6282 0.0884 -0.1168 0.043 Uiso 1 1 calc R
C19 C 0.6322(2) 0.1713(2) -0.0518(2) 0.0320(11) Uani 1 1 d .
C20 C 0.6109(3) 0.0299(3) 0.1114(3) 0.0441(15) Uani 1 1 d .
C21 C 0.6339(4) 0.1911(4) 0.6691(4) 0.065(2) Uani 1 1 d .
H21A H 0.6626 0.2056 0.6911 0.078 Uiso 1 1 calc R
C22 C 0.5852(3) 0.1705(3) 0.6947(3) 0.0460(15) Uani 1 1 d .
H22A H 0.5805 0.1715 0.7333 0.055 Uiso 1 1 calc R
C23 C 0.3614(3) 0.2358(3) 0.6249(3) 0.0467(15) Uani 1 1 d .
H23A H 0.3332 0.2590 0.6113 0.056 Uiso 1 1 calc R
C24 C 0.3743(3) 0.2343(3) 0.6810(3) 0.0485(16) Uani 1 1 d .
H24A H 0.3548 0.2573 0.7057 0.058 Uiso 1 1 calc R
C25 C 0.5442(3) 0.1483(2) 0.6594(3) 0.0378(13) Uani 1 1 d .
C26 C 0.4163(3) 0.1985(3) 0.7022(3) 0.0434(14) Uani 1 1 d .
H26A H 0.4256 0.1974 0.7400 0.052 Uiso 1 1 calc R
C27 C 0.3914(3) 0.2020(3) 0.5898(3) 0.0419(14) Uani 1 1 d .
H27A H 0.3836 0.2030 0.5517 0.050 Uiso 1 1 calc R
C28 C 0.4923(3) -0.0215(3) 0.6759(3) 0.0419(14) Uani 1 1 d .
H28A H 0.5087 -0.0569 0.6645 0.050 Uiso 1 1 calc R
H28B H 0.4940 -0.0182 0.7163 0.050 Uiso 1 1 calc R
C29 C 0.4423(3) 0.1660(3) 0.6636(3) 0.0392(13) Uani 1 1 d .
C30 C 0.6398(3) 0.1902(4) 0.6122(4) 0.059(2) Uani 1 1 d .
H30A H 0.6720 0.2043 0.5953 0.070 Uiso 1 1 calc R
C31 C 0.5970(3) 0.1681(3) 0.5802(3) 0.0463(15) Uani 1 1 d .
H31A H 0.6012 0.1670 0.5414 0.056 Uiso 1 1 calc R
C32 C 0.5210(3) 0.0279(2) 0.6472(2) 0.0344(11) Uani 1 1 d .
H32A H 0.5527 0.0407 0.6699 0.041 Uiso 1 1 calc R
C33 C 0.4893(3) 0.1239(3) 0.6787(3) 0.0361(12) Uani 1 1 d .
C34 C 0.4231(3) 0.0467(3) 0.6590(3) 0.0391(13) Uani 1 1 d .
H34A H 0.3942 0.0585 0.6330 0.047 Uiso 1 1 calc R
H34B H 0.4119 0.0570 0.6967 0.047 Uiso 1 1 calc R
C35 C 0.4333(3) -0.0157(3) 0.6547(3) 0.0414(14) Uani 1 1 d .
H35A H 0.4072 -0.0365 0.6780 0.050 Uiso 1 1 calc R
H35B H 0.4301 -0.0285 0.6163 0.050 Uiso 1 1 calc R
C36 C 0.5044(4) 0.1619(3) 0.4546(3) 0.0549(19) Uani 1 1 d .
O1 O 0.4780(3) 0.1630(2) 0.4992(2) 0.0568(13) Uani 1 1 d .
O2 O 0.5348(3) 0.1216(2) 0.4410(3) 0.0658(16) Uani 1 1 d .
O3 O 0.4870(2) 0.1156(2) 0.73692(18) 0.0416(10) Uani 1 1 d .
H3D H 0.5132 0.0957 0.7467 0.062 Uiso 1 1 calc R
O4 O 0.57023(18) -0.03193(17) 0.58671(19) 0.0368(9) Uani 1 1 d .
O5 O 0.52981(17) 0.04297(17) 0.54759(17) 0.0339(8) Uani 1 1 d .
O6 O 0.6726(2) 0.1905(2) -0.0884(2) 0.0454(11) Uani 1 1 d .
H6A H 0.6667 0.1777 -0.1197 0.068 Uiso 1 1 calc R
O7 O 0.6139(2) 0.0758(2) 0.0866(2) 0.0504(12) Uani 1 1 d .
O8 O 0.56720(18) 0.00145(18) -0.10818(18) 0.0369(9) Uani 1 1 d .
O9 O 0.55994(16) 0.03146(16) -0.02068(18) 0.0341(8) Uani 1 1 d .
O10 O 0.5799(2) -0.0101(2) 0.0980(2) 0.0494(11) Uani 1 1 d .
O11 O 0.2729(2) 0.2271(2) 0.7729(2) 0.059(2) Uani 1 3 d S
O12 O 0.3582(3) 0.2232(3) 0.8200(3) 0.0615(14) Uani 1 1 d .
O13 O 0.6996(6) 0.0715(6) 0.3542(5) 0.161(5) Uiso 1 1 d D
O14 O 0.7113(11) 0.1068(10) 0.2667(9) 0.185(12) Uiso 0.50 1 d PD
O15 O 0.7887(8) 0.0948(13) 0.3265(12) 0.237(18) Uiso 0.50 1 d PD
O16 O 0.7460(11) 0.0162(8) 0.2834(10) 0.254(16) Uiso 0.60 1 d PD
O17 O 0.8161(5) -0.0553(5) 0.2674(5) 0.139(4) Uiso 1 1 d D
O18 O 0.8049(18) 0.0180(16) 0.2041(17) 0.30(4) Uiso 0.30 1 d PD
O19 O 0.7358(14) -0.0507(17) 0.213(2) 0.29(12) Uiso 0.10 1 d PD
O20 O 0.8524(8) -0.2767(9) 0.2984(8) 0.127(5) Uiso 0.67 1 d P
O21 O 0.8083(9) -0.3090(9) 0.3753(9) 0.144(7) Uiso 0.67 1 d P
O22 O 0.7089(10) -0.1078(10) 0.1240(9) 0.248(10) Uiso 1 1 d .
O23 O 0.5694(2) 0.0504(2) 0.7820(2) 0.0554(13) Uani 1 1 d .
O24 O 0.8252(3) -0.1647(4) 0.3043(3) 0.082(2) Uani 1 1 d .
O25 O 0.7866(5) 0.2134(5) 0.7134(5) 0.045(4) Uani 0.50 3 d SP
O26 O 0.7526(6) 0.2474(6) 0.7474(6) 0.071(6) Uani 0.50 3 d SP

loop_
_atom_site_aniso_label
_atom_site_aniso_U_11
_atom_site_aniso_U_22
_atom_site_aniso_U_33
_atom_site_aniso_U_23
_atom_site_aniso_U_13
_atom_site_aniso_U_12
Ni1 0.0374(4) 0.0277(3) 0.0315(3) -0.0004(3) 0.0004(3) -0.0028(3)
Ni2 0.0311(4) 0.0309(3) 0.0313(4) -0.0008(3) -0.0001(3) -0.0026(3)
Ni3 0.0341(3) 0.0341(3) 0.0341(3) 0.0009(3) -0.0009(3) 0.0009(3)
Ni4 0.0376(3) 0.0376(3) 0.0376(3) 0.0051(3) 0.0051(3) -0.0051(3)
Cl1 0.0451(6) 0.0451(6) 0.0451(6) 0.0044(6) -0.0044(6) 0.0044(6)
Cl2 0.093(4) 0.093(4) 0.093(4) -0.005(4) 0.005(4) -0.005(4)
Cl3 0.093(4) 0.093(4) 0.093(4) -0.005(4) 0.005(4) -0.005(4)
Cl4 0.056(2) 0.072(3) 0.064(2) 0.029(2) -0.0172(18) -0.0068(19)
Cl5 0.071(3) 0.127(5) 0.088(4) 0.020(4) 0.019(3) 0.017(3)
Na1 0.0792(19) 0.0792(19) 0.0792(19) 0.0191(17) 0.0191(17) -0.0191(17)
N1 0.033(2) 0.028(2) 0.029(2) 0.0003(17) 0.0013(18) -0.0005(19)
N2 0.041(3) 0.024(2) 0.047(3) 0.002(2) -0.003(2) -0.0049(19)
N3 0.042(3) 0.031(2) 0.036(2) 0.000(2) -0.010(2) -0.003(2)
N4 0.029(2) 0.032(2) 0.036(2) 0.003(2) -0.0042(18) 0.0023(18)
N5 0.031(2) 0.036(2) 0.037(2) -0.005(2) -0.006(2) -0.0035(19)
N6 0.034(2) 0.040(3) 0.038(3) -0.004(2) -0.006(2) -0.003(2)
C1 0.029(2) 0.029(3) 0.035(3) -0.002(2) 0.003(2) -0.005(2)
C2 0.028(2) 0.028(2) 0.035(3) -0.003(2) 0.000(2) 0.006(2)
C3 0.114(8) 0.046(4) 0.061(5) 0.009(4) 0.007(5) 0.000(5)
C4 0.049(4) 0.116(8) 0.050(4) 0.033(5) -0.019(4) -0.024(5)
C5 0.030(3) 0.045(3) 0.062(4) -0.009(3) -0.005(3) -0.004(3)
C6 0.031(3) 0.030(3) 0.038(3) -0.001(2) -0.002(2) 0.004(2)
C7 0.049(4) 0.037(3) 0.043(3) -0.003(3) -0.013(3) 0.010(3)
C8 0.053(4) 0.033(3) 0.041(3) 0.003(2) -0.003(3) 0.006(3)
C9 0.038(3) 0.040(3) 0.050(4) -0.003(3) -0.019(3) 0.008(2)
C10 0.055(4) 0.041(3) 0.054(4) -0.011(3) -0.013(3) 0.011(3)
C11 0.043(3) 0.028(3) 0.068(5) -0.001(3) -0.016(3) -0.002(2)
C12 0.032(3) 0.029(3) 0.061(4) 0.006(3) -0.007(3) -0.001(2)
C15 0.027(3) 0.029(3) 0.040(3) 0.001(2) -0.010(2) 0.007(2)
C16 0.027(3) 0.044(3) 0.069(4) -0.009(3) 0.006(3) -0.001(3)
C17 0.047(4) 0.043(3) 0.040(3) -0.005(3) 0.001(3) 0.000(3)
C18 0.030(3) 0.033(3) 0.045(3) -0.006(2) 0.004(2) -0.002(2)
C19 0.026(2) 0.034(3) 0.036(3) 0.000(2) 0.000(2) -0.002(2)
C20 0.036(3) 0.062(4) 0.035(3) 0.010(3) -0.012(3) -0.004(3)
C21 0.061(5) 0.060(5) 0.074(6) 0.012(4) -0.025(4) -0.016(4)
C22 0.041(3) 0.042(3) 0.055(4) -0.006(3) -0.012(3) -0.005(3)
C23 0.045(4) 0.035(3) 0.060(4) 0.000(3) -0.006(3) 0.004(3)
C24 0.048(4) 0.043(3) 0.054(4) -0.007(3) 0.002(3) 0.011(3)
C25 0.041(3) 0.024(2) 0.049(3) 0.001(2) -0.003(3) 0.002(2)
C26 0.043(3) 0.048(4) 0.039(3) -0.007(3) -0.007(3) 0.005(3)
C27 0.040(3) 0.039(3) 0.046(3) 0.002(3) -0.007(3) 0.001(3)
C28 0.055(4) 0.028(3) 0.043(3) 0.010(2) 0.019(3) 0.002(3)
C29 0.042(3) 0.032(3) 0.043(3) -0.006(2) -0.004(3) 0.003(2)
C30 0.043(4) 0.055(4) 0.078(6) 0.010(4) -0.006(4) -0.017(3)
C31 0.041(3) 0.039(3) 0.059(4) 0.005(3) -0.001(3) 0.001(3)
C32 0.038(3) 0.030(3) 0.035(3) -0.001(2) 0.003(2) 0.001(2)
C33 0.038(3) 0.038(3) 0.032(3) -0.003(2) -0.003(2) -0.002(2)
C34 0.042(3) 0.042(3) 0.033(3) 0.003(2) 0.003(2) -0.007(3)
C35 0.048(3) 0.041(3) 0.034(3) 0.000(2) 0.008(3) -0.009(3)
C36 0.074(5) 0.046(4) 0.045(4) 0.009(3) -0.001(4) -0.008(4)
O1 0.079(4) 0.043(3) 0.048(3) 0.002(2) 0.001(3) -0.004(3)
O2 0.067(4) 0.050(3) 0.080(4) 0.021(3) 0.022(3) 0.003(3)
O3 0.046(2) 0.049(3) 0.030(2) -0.0059(18) -0.0045(18) 0.013(2)
O4 0.038(2) 0.030(2) 0.042(2) -0.0001(16) 0.0057(18) 0.0019(17)
O5 0.037(2) 0.0286(18) 0.037(2) 0.0020(16) 0.0024(17) -0.0019(16)
O6 0.043(2) 0.039(2) 0.054(3) 0.002(2) 0.006(2) -0.0051(19)
O7 0.053(3) 0.056(3) 0.041(2) 0.006(2) -0.016(2) -0.011(2)
O8 0.040(2) 0.036(2) 0.035(2) -0.0044(17) 0.0038(18) -0.0084(17)
O9 0.0325(19) 0.0302(19) 0.040(2) -0.0011(17) 0.0068(16) 0.0005(15)
O10 0.058(3) 0.048(3) 0.042(3) 0.004(2) -0.018(2) -0.002(2)
O11 0.059(2) 0.059(2) 0.059(2) 0.011(2) -0.011(2) 0.011(2)
O12 0.055(3) 0.068(4) 0.062(3) -0.008(3) -0.002(3) -0.006(3)
O23 0.057(3) 0.065(3) 0.044(3) 0.012(2) -0.006(2) 0.009(3)
O24 0.072(4) 0.111(6) 0.064(4) -0.003(4) 0.002(3) -0.003(4)
O25 0.045(4) 0.045(4) 0.045(4) 0.016(5) -0.016(5) -0.016(5)
O26 0.071(6) 0.071(6) 0.071(6) 0.011(7) -0.011(7) -0.011(7)

loop_
_atom_type_symbol
_atom_type_description
_atom_type_scat_dispersion_real
_atom_type_scat_dispersion_imag
_atom_type_scat_source
C C 0.0033 0.0016 'International Tables Vol C Tables 4.2.6.8 and 6.1.1.4'
H H 0.0000 0.0000 'International Tables Vol C Tables 4.2.6.8 and 6.1.1.4'
N N 0.0061 0.0033 'International Tables Vol C Tables 4.2.6.8 and 6.1.1.4'
O O 0.0106 0.0060 'International Tables Vol C Tables 4.2.6.8 and 6.1.1.4'
Cl Cl 0.1484 0.1585 'International Tables Vol C Tables 4.2.6.8 and 6.1.1.4'
Ni Ni 0.3393 1.1124 'International Tables Vol C Tables 4.2.6.8 and 6.1.1.4'
Na Na 0.0362 0.0249 'International Tables Vol C Tables 4.2.6.8 and 6.1.1.4'

loop_
_geom_angle_atom_site_label_1
_geom_angle_atom_site_label_2
_geom_angle_atom_site_label_3
_geom_angle
_geom_angle_site_symmetry_1
_geom_angle_site_symmetry_3
O1 Ni1 N3 88.7(2) . .
O1 Ni1 O4 88.0(2) . 8_645
N3 Ni1 O4 93.46(19) . 8_645
O1 Ni1 O5 110.4(2) . .
N3 Ni1 O5 160.86(19) . .
O4 Ni1 O5 89.29(17) 8_645 .
O1 Ni1 N2 95.9(2) . .
N3 Ni1 N2 87.7(2) . .
O4 Ni1 N2 175.91(19) 8_645 .
O5 Ni1 N2 88.36(19) . .
O1 Ni1 N1 167.6(2) . .
N3 Ni1 N1 79.48(19) . .
O4 Ni1 N1 96.28(18) 8_645 .
O5 Ni1 N1 81.40(17) . .
N2 Ni1 N1 80.1(2) . .
O7 Ni2 O8 91.2(2) . 12_554
O7 Ni2 N6 87.5(2) . .
O8 Ni2 N6 98.7(2) 12_554 .
O7 Ni2 N5 172.6(2) . .
O8 Ni2 N5 91.94(19) 12_554 .
N6 Ni2 N5 85.4(2) . .
O7 Ni2 O9 97.0(2) . .
O8 Ni2 O9 99.22(16) 12_554 .
N6 Ni2 O9 161.42(19) . .
N5 Ni2 O9 89.12(18) . .
O7 Ni2 N4 97.1(2) . .
O8 Ni2 N4 171.46(19) 12_554 .
N6 Ni2 N4 80.1(2) . .
N5 Ni2 N4 79.55(19) . .
O9 Ni2 N4 81.46(17) . .
O10 Ni3 O10 83.9(2) 6 .
O10 Ni3 O10 83.9(2) 6 12_554
O10 Ni3 O10 83.9(2) . 12_554
O10 Ni3 O9 95.79(19) 6 6
O10 Ni3 O9 174.19(19) . 6
O10 Ni3 O9 90.30(19) 12_554 6
O10 Ni3 O9 90.30(19) 6 .
O10 Ni3 O9 95.78(19) . .
O10 Ni3 O9 174.19(19) 12_554 .
O9 Ni3 O9 90.02(16) 6 .
O10 Ni3 O9 174.19(19) 6 12_554
O10 Ni3 O9 90.30(19) . 12_554
O10 Ni3 O9 95.79(19) 12_554 12_554
O9 Ni3 O9 90.02(16) 6 12_554
O9 Ni3 O9 90.02(16) . 12_554
O10 Ni3 Na2 50.52(15) 6 .
O10 Ni3 Na2 50.52(15) . .
O10 Ni3 Na2 50.52(15) 12_554 .
O9 Ni3 Na2 125.25(12) 6 .
O9 Ni3 Na2 125.25(12) . .
O9 Ni3 Na2 125.25(12) 12_554 .
O2 Ni4 O2 79.8(3) 8_645 11_556
O2 Ni4 O2 79.8(3) 8_645 .
O2 Ni4 O2 79.8(3) 11_556 .
O2 Ni4 O5 92.4(2) 8_645 11_556
O2 Ni4 O5 100.6(2) 11_556 11_556
O2 Ni4 O5 172.0(2) . 11_556
O2 Ni4 O5 100.6(2) 8_645 8_645
O2 Ni4 O5 172.0(2) 11_556 8_645
O2 Ni4 O5 92.4(2) . 8_645
O5 Ni4 O5 87.34(16) 11_556 8_645
O2 Ni4 O5 172.0(2) 8_645 .
O2 Ni4 O5 92.4(2) 11_556 .
O2 Ni4 O5 100.6(2) . .
O5 Ni4 O5 87.34(16) 11_556 .
O5 Ni4 O5 87.34(16) 8_645 .
O2 Ni4 Na1 47.77(17) 8_645 .
O2 Ni4 Na1 47.77(17) 11_556 .
O2 Ni4 Na1 47.77(17) . .
O5 Ni4 Na1 127.12(11) 11_556 .
O5 Ni4 Na1 127.12(11) 8_645 .
O5 Ni4 Na1 127.12(11) . .
O11 Cl1 O12 108.9(3) . 6_456
O11 Cl1 O12 108.9(3) . .
O12 Cl1 O12 110.1(3) 6_456 .
O11 Cl1 O12 108.9(3) . 12_565
O12 Cl1 O12 110.1(3) 6_456 12_565
O12 Cl1 O12 110.1(3) . 12_565
Cl3 Cl2 O21 86.3(12) . 12_554
Cl3 Cl2 O21 86.3(12) . 6
O21 Cl2 O21 119.6(3) 12_554 6
Cl3 Cl2 O21 86.3(12) . .
O21 Cl2 O21 119.6(3) 12_554 .
O21 Cl2 O21 119.6(3) 6 .
Cl3 Cl2 O20 53.3(8) . 6
O21 Cl2 O20 36.1(11) 12_554 6
O21 Cl2 O20 99.2(14) 6 6
O21 Cl2 O20 122.3(14) . 6
Cl3 Cl2 O20 53.3(8) . .
O21 Cl2 O20 122.3(14) 12_554 .
O21 Cl2 O20 36.1(11) 6 .
O21 Cl2 O20 99.2(14) . .
O20 Cl2 O20 88.0(11) 6 .
Cl3 Cl2 O20 53.3(8) . 12_554
O21 Cl2 O20 99.2(14) 12_554 12_554
O21 Cl2 O20 122.3(14) 6 12_554
O21 Cl2 O20 36.1(11) . 12_554
O20 Cl2 O20 88.0(11) 6 12_554
O20 Cl2 O20 88.0(11) . 12_554
Cl2 Cl3 O20 107.2(12) . 6
Cl2 Cl3 O20 107.2(12) . .
O20 Cl3 O20 111.7(11) 6 .
Cl2 Cl3 O20 107.2(12) . 12_554
O20 Cl3 O20 111.7(11) 6 12_554
O20 Cl3 O20 111.7(11) . 12_554
Cl2 Cl3 O21 69.3(13) . 12_554
O20 Cl3 O21 40.9(10) 6 12_554
O20 Cl3 O21 138.1(13) . 12_554
O20 Cl3 O21 109.0(13) 12_554 12_554
Cl2 Cl3 O21 69.3(13) . 6
O20 Cl3 O21 109.0(13) 6 6
O20 Cl3 O21 40.9(10) . 6
O20 Cl3 O21 138.1(13) 12_554 6
O21 Cl3 O21 108.2(14) 12_554 6
Cl2 Cl3 O21 69.3(13) . .
O20 Cl3 O21 138.1(13) 6 .
O20 Cl3 O21 109.0(13) . .
O20 Cl3 O21 40.9(10) 12_554 .
O21 Cl3 O21 108.2(14) 12_554 .
O21 Cl3 O21 108.2(14) 6 .
O17 Cl4 O18 116.3(16) . .
O17 Cl4 O19 112.6(16) . .
O18 Cl4 O19 106.2(14) . .
O17 Cl4 O16 115.8(11) . .
O18 Cl4 O16 104.0(14) . .
O19 Cl4 O16 100.3(14) . .
O13 Cl5 O15 114.0(13) . .
O13 Cl5 O14 109.1(11) . .
O15 Cl5 O14 107.8(13) . .
O13 Cl5 O16 116.4(11) . .
O15 Cl5 O16 106.2(12) . .
O14 Cl5 O16 102.4(11) . .
O2 Na1 O2 67.1(3) 8_645 .
O2 Na1 O2 67.1(3) 8_645 11_556
O2 Na1 O2 67.1(3) . 11_556
O2 Na1 O13 95.8(4) 8_645 .
O2 Na1 O13 152.5(4) . .
O2 Na1 O13 86.7(4) 11_556 .
O2 Na1 O13 86.7(4) 8_645 11_556
O2 Na1 O13 95.8(4) . 11_556
O2 Na1 O13 152.5(4) 11_556 11_556
O13 Na1 O13 104.9(4) . 11_556
O2 Na1 O13 152.5(4) 8_645 8_645
O2 Na1 O13 86.7(4) . 8_645
O2 Na1 O13 95.8(4) 11_556 8_645
O13 Na1 O13 104.9(4) . 8_645
O13 Na1 O13 104.9(4) 11_556 8_645
O2 Na1 Ni4 39.68(16) 8_645 .
O2 Na1 Ni4 39.68(16) . .
O2 Na1 Ni4 39.68(16) 11_556 .
O13 Na1 Ni4 113.7(4) . .
O13 Na1 Ni4 113.7(4) 11_556 .
O13 Na1 Ni4 113.7(4) 8_645 .
O10 Na2 O10 68.4(3) 6 .
O10 Na2 O10 68.4(3) 6 12_554
O10 Na2 O10 68.4(3) . 12_554
O10 Na2 O22 106.6(6) 6 6
O10 Na2 O22 172.1(7) . 6
O10 Na2 O22 104.4(5) 12_554 6
O10 Na2 O22 104.4(5) 6 .
O10 Na2 O22 106.6(6) . .
O10 Na2 O22 172.1(7) 12_554 .
O22 Na2 O22 80.3(9) 6 .
O10 Na2 O22 172.1(7) 6 12_554
O10 Na2 O22 104.4(5) . 12_554
O10 Na2 O22 106.6(6) 12_554 12_554
O22 Na2 O22 80.3(9) 6 12_554
O22 Na2 O22 80.3(9) . 12_554
O10 Na2 Ni3 40.5(2) 6 .
O10 Na2 Ni3 40.5(2) . .
O10 Na2 Ni3 40.5(2) 12_554 .
O22 Na2 Ni3 131.9(6) 6 .
O22 Na2 Ni3 131.9(6) . .
O22 Na2 Ni3 131.9(6) 12_554 .
C32 N1 C34 107.9(5) . .
C32 N1 C33 115.8(5) . .
C34 N1 C33 111.7(5) . .
C32 N1 Ni1 109.5(3) . .
C34 N1 Ni1 114.9(4) . .
C33 N1 Ni1 96.9(3) . .
C31 N2 C25 118.9(6) . .
C31 N2 Ni1 130.5(5) . .
C25 N2 Ni1 110.5(4) . .
C29 N3 C27 117.1(6) . .
C29 N3 Ni1 112.4(4) . .
C27 N3 Ni1 130.4(5) . .
C19 N4 C18 115.1(5) . .
C19 N4 C13 112.6(5) . .
C18 N4 C13 106.5(4) . .
C19 N4 Ni2 98.7(3) . .
C18 N4 Ni2 109.3(3) . .
C13 N4 Ni2 114.8(4) . .
C5 N5 C6 117.6(6) . .
C5 N5 Ni2 131.2(5) . .
C6 N5 Ni2 111.1(4) . .
C15 N6 C17 118.5(5) . .
C15 N6 Ni2 110.6(4) . .
C17 N6 Ni2 129.8(5) . .
O4 C1 O5 125.5(5) . .
O4 C1 C32 114.9(5) . .
O5 C1 C32 119.6(5) . .
O8 C2 O9 125.2(5) . .
O8 C2 C18 114.7(5) . .
O9 C2 C18 120.1(5) . .
C36 C3 H3A 109.5 . .
C36 C3 H3B 109.5 . .
H3A C3 H3B 109.5 . .
C36 C3 H3C 109.5 . .
H3A C3 H3C 109.5 . .
H3B C3 H3C 109.5 . .
C20 C4 H4A 109.5 . .
C20 C4 H4B 109.5 . .
H4A C4 H4B 109.5 . .
C20 C4 H4C 109.5 . .
H4A C4 H4C 109.5 . .
H4B C4 H4C 109.5 . .
N5 C5 C9 123.1(7) . .
N5 C5 H5A 118.5 . .
C9 C5 H5A 118.5 . .
N5 C6 C8 122.9(6) . .
N5 C6 C19 112.6(5) . .
C8 C6 C19 124.5(6) . .
C9 C7 C8 120.2(6) . .
C9 C7 H7A 119.9 . .
C8 C7 H7A 119.9 . .
C6 C8 C7 117.3(6) . .
C6 C8 H8A 121.4 . .
C7 C8 H8A 121.4 . .
C5 C9 C7 118.9(6) . .
C5 C9 H9A 120.5 . .
C7 C9 H9A 120.5 . .
C17 C10 C11 118.7(7) . .
C17 C10 H10A 120.6 . .
C11 C10 H10A 120.6 . .
C10 C11 C12 119.5(6) . .
C10 C11 H11A 120.2 . .
C12 C11 H11A 120.2 . .
C15 C12 C11 117.5(6) . .
C15 C12 H12A 121.3 . .
C11 C12 H12A 121.3 . .
C14 C13 N4 104.1(5) . .
C14 C13 H13A 110.9 . .
N4 C13 H13A 110.9 . .
C14 C13 H13B 110.9 . .
N4 C13 H13B 110.9 . .
H13A C13 H13B 109.0 . .
C13 C14 C16 102.6(6) . .
C13 C14 H14A 111.2 . .
C16 C14 H14A 111.2 . .
C13 C14 H14B 111.2 . .
C16 C14 H14B 111.2 . .
H14A C14 H14B 109.2 . .
N6 C15 C12 122.6(6) . .
N6 C15 C19 113.9(5) . .
C12 C15 C19 123.6(6) . .
C14 C16 C18 103.2(6) . .
C14 C16 H16A 111.1 . .
C18 C16 H16A 111.1 . .
C14 C16 H16B 111.1 . .
C18 C16 H16B 111.1 . .
H16A C16 H16B 109.1 . .
N6 C17 C10 123.1(7) . .
N6 C17 H17A 118.5 . .
C10 C17 H17A 118.5 . .
N4 C18 C16 105.6(5) . .
N4 C18 C2 110.6(5) . .
C16 C18 C2 108.1(5) . .
N4 C18 H18A 110.8 . .
C16 C18 H18A 110.8 . .
C2 C18 H18A 110.8 . .
O6 C19 N4 114.4(5) . .
O6 C19 C15 109.7(5) . .
N4 C19 C15 105.5(5) . .
O6 C19 C6 112.6(5) . .
N4 C19 C6 106.1(4) . .
C15 C19 C6 108.1(5) . .
O7 C20 O10 125.6(6) . .
O7 C20 C4 116.5(7) . .
O10 C20 C4 117.8(7) . .
C30 C21 C22 120.9(7) . .
C30 C21 H21A 119.5 . .
C22 C21 H21A 119.5 . .
C25 C22 C21 116.8(7) . .
C25 C22 H22A 121.6 . .
C21 C22 H22A 121.6 . .
C27 C23 C24 117.6(7) . .
C27 C23 H23A 121.2 . .
C24 C23 H23A 121.2 . .
C23 C24 C26 121.6(6) . .
C23 C24 H24A 119.2 . .
C26 C24 H24A 119.2 . .
N2 C25 C22 122.1(6) . .
N2 C25 C33 113.0(5) . .
C22 C25 C33 124.9(6) . .
C29 C26 C24 115.4(6) . .
C29 C26 H26A 122.3 . .
C24 C26 H26A 122.3 . .
N3 C27 C23 123.0(6) . .
N3 C27 H27A 118.5 . .
C23 C27 H27A 118.5 . .
C35 C28 C32 101.5(5) . .
C35 C28 H28A 111.5 . .
C32 C28 H28A 111.5 . .
C35 C28 H28B 111.5 . .
C32 C28 H28B 111.5 . .
H28A C28 H28B 109.3 . .
N3 C29 C26 125.2(6) . .
N3 C29 C33 111.8(5) . .
C26 C29 C33 123.0(6) . .
C21 C30 C31 118.7(8) . .
C21 C30 H30A 120.7 . .
C31 C30 H30A 120.7 . .
N2 C31 C30 122.5(8) . .
N2 C31 H31A 118.7 . .
C30 C31 H31A 118.7 . .
N1 C32 C28 105.1(5) . .
N1 C32 C1 111.1(5) . .
C28 C32 C1 110.9(5) . .
N1 C32 H32A 109.9 . .
C28 C32 H32A 109.9 . .
C1 C32 H32A 109.9 . .
O3 C33 N1 114.5(5) . .
O3 C33 C25 113.0(5) . .
N1 C33 C25 107.9(5) . .
O3 C33 C29 107.1(5) . .
N1 C33 C29 105.8(5) . .
C25 C33 C29 108.1(5) . .
N1 C34 C35 104.4(5) . .
N1 C34 H34A 110.9 . .
C35 C34 H34A 110.9 . .
N1 C34 H34B 110.9 . .
C35 C34 H34B 110.9 . .
H34A C34 H34B 108.9 . .
C28 C35 C34 102.6(5) . .
C28 C35 H35A 111.2 . .
C34 C35 H35A 111.2 . .
C28 C35 H35B 111.2 . .
C34 C35 H35B 111.2 . .
H35A C35 H35B 109.2 . .
O1 C36 O2 122.5(7) . .
O1 C36 C3 119.4(8) . .
O2 C36 C3 118.1(8) . .
C36 O1 Ni1 130.3(6) . .
C36 O2 Ni4 135.4(5) . .
C36 O2 Na1 131.9(5) . .
Ni4 O2 Na1 92.5(2) . .
C33 O3 H3D 109.5 . .
C1 O4 Ni1 128.2(4) . 11_556
C1 O5 Ni1 115.7(4) . .
C1 O5 Ni4 136.2(4) . .
Ni1 O5 Ni4 107.49(18) . .
C19 O6 H6A 109.5 . .
C20 O7 Ni2 131.8(4) . .
C2 O8 Ni2 128.8(4) . 6
C2 O9 Ni3 133.4(4) . .
C2 O9 Ni2 112.4(3) . .
Ni3 O9 Ni2 112.4(2) . .
C20 O10 Ni3 136.9(4) . .
C20 O10 Na2 123.4(5) . .
Ni3 O10 Na2 89.0(3) . .
Cl5 O13 Na1 140.1(10) . .
Cl5 O16 Cl4 151(2) . .
O21 O20 Cl3 70(2) 6 .
O21 O20 Cl2 52.4(17) 6 .
Cl3 O20 Cl2 19.5(10) . .
O20 O21 Cl2 91(2) 12_554 .
O20 O21 Cl3 69(2) 12_554 .
Cl2 O21 Cl3 24.4(11) . .

loop_
_geom_bond_atom_site_label_1
_geom_bond_atom_site_label_2
_geom_bond_distance
_geom_bond_site_symmetry_2
Ni1 O1 2.000(5) .
Ni1 N3 2.037(6) .
Ni1 O4 2.046(4) 8_645
Ni1 O5 2.054(4) .
Ni1 N2 2.074(5) .
Ni1 N1 2.111(5) .
Ni2 O7 2.000(5) .
Ni2 O8 2.052(4) 12_554
Ni2 N6 2.062(5) .
Ni2 N5 2.074(5) .
Ni2 O9 2.079(4) .
Ni2 N4 2.106(5) .
Ni3 O10 2.031(5) 6
Ni3 O10 2.031(5) .
Ni3 O10 2.031(5) 12_554
Ni3 O9 2.065(4) 6
Ni3 O9 2.065(4) .
Ni3 O9 2.065(4) 12_554
Ni3 Na2 3.130(12) .
Ni4 O2 2.040(6) 8_645
Ni4 O2 2.040(6) 11_556
Ni4 O2 2.040(6) .
Ni4 O5 2.072(4) 11_556
Ni4 O5 2.072(4) 8_645
Ni4 O5 2.072(4) .
Ni4 Na1 3.193(6) .
Cl1 O11 1.408(10) .
Cl1 O12 1.453(6) 6_456
Cl1 O12 1.453(6) .
Cl1 O12 1.453(6) 12_565
Cl2 Cl3 0.57(3) .
Cl2 O21 1.30(2) 12_554
Cl2 O21 1.30(2) 6
Cl2 O21 1.30(2) .
Cl2 O20 1.64(2) 6
Cl2 O20 1.64(2) .
Cl2 O20 1.64(2) 12_554
Cl3 O20 1.38(2) 6
Cl3 O20 1.38(2) .
Cl3 O20 1.38(2) 12_554
Cl3 O21 1.39(2) 12_554
Cl3 O21 1.39(2) 6
Cl3 O21 1.39(2) .
Cl4 O17 1.301(10) .
Cl4 O18 1.437(16) .
Cl4 O19 1.484(16) .
Cl4 O16 1.552(13) .
Cl5 O13 1.304(11) .
Cl5 O15 1.432(14) .
Cl5 O14 1.480(14) .
Cl5 O16 1.533(13) .
Na1 O2 2.367(7) 8_645
Na1 O2 2.367(7) .
Na1 O2 2.367(7) 11_556
Na1 O13 2.373(13) .
Na1 O13 2.373(13) 11_556
Na1 O13 2.373(13) 8_645
Na2 O10 2.416(10) 6
Na2 O10 2.416(10) .
Na2 O10 2.416(10) 12_554
Na2 O22 2.46(3) 6
Na2 O22 2.46(3) .
Na2 O22 2.46(3) 12_554
N1 C32 1.481(7) .
N1 C34 1.482(8) .
N1 C33 1.503(7) .
N2 C31 1.332(9) .
N2 C25 1.363(9) .
N3 C29 1.347(9) .
N3 C27 1.355(8) .
N4 C19 1.472(7) .
N4 C18 1.505(8) .
N4 C13 1.505(8) .
N5 C5 1.341(8) .
N5 C6 1.355(8) .
N6 C15 1.341(8) .
N6 C17 1.347(9) .
C1 O4 1.253(7) .
C1 O5 1.263(7) .
C1 C32 1.527(8) .
C2 O8 1.247(7) .
C2 O9 1.249(7) .
C2 C18 1.541(8) .
C3 C36 1.480(11) .
C3 H3A 0.9600 .
C3 H3B 0.9600 .
C3 H3C 0.9600 .
C4 C20 1.502(9) .
C4 H4A 0.9600 .
C4 H4B 0.9600 .
C4 H4C 0.9600 .
C5 C9 1.343(10) .
C5 H5A 0.9300 .
C6 C8 1.369(9) .
C6 C19 1.551(8) .
C7 C9 1.372(11) .
C7 C8 1.384(10) .
C7 H7A 0.9300 .
C8 H8A 0.9300 .
C9 H9A 0.9300 .
C10 C17 1.354(10) .
C10 C11 1.374(11) .
C10 H10A 0.9300 .
C11 C12 1.417(11) .
C11 H11A 0.9300 .
C12 C15 1.373(8) .
C12 H12A 0.9300 .
C13 C14 1.489(9) .
C13 H13A 0.9700 .
C13 H13B 0.9700 .
C14 C16 1.515(11) .
C14 H14A 0.9700 .
C14 H14B 0.9700 .
C15 C19 1.526(8) .
C16 C18 1.530(9) .
C16 H16A 0.9700 .
C16 H16B 0.9700 .
C17 H17A 0.9300 .
C18 H18A 0.9800 .
C19 O6 1.378(7) .
C20 O7 1.247(9) .
C20 O10 1.249(9) .
C21 C30 1.365(13) .
C21 C22 1.403(12) .
C21 H21A 0.9300 .
C22 C25 1.395(9) .
C22 H22A 0.9300 .
C23 C27 1.366(10) .
C23 C24 1.376(11) .
C23 H23A 0.9300 .
C24 C26 1.410(10) .
C24 H24A 0.9300 .
C25 C33 1.507(9) .
C26 C29 1.356(10) .
C26 H26A 0.9300 .
C27 H27A 0.9300 .
C28 C35 1.501(10) .
C28 C32 1.526(8) .
C28 H28A 0.9700 .
C28 H28B 0.9700 .
C29 C33 1.546(9) .
C30 C31 1.382(11) .
C30 H30A 0.9300 .
C31 H31A 0.9300 .
C32 H32A 0.9800 .
C33 O3 1.406(7) .
C34 C35 1.514(9) .
C34 H34A 0.9700 .
C34 H34B 0.9700 .
C35 H35A 0.9700 .
C35 H35B 0.9700 .
C36 O1 1.237(10) .
C36 O2 1.249(10) .
O3 H3D 0.8200 .
O4 Ni1 2.046(4) 11_556
O6 H6A 0.8200 .
O8 Ni2 2.052(4) 6
O20 O21 0.97(2) 6
O21 O20 0.97(2) 12_554
O25 O26 1.41(3) .
